data_8000351
loop_
_publ_author_name
'Roy, Syamantak'
'Hazra, Arpan'
'Bandyopadhyay, Arkamita'
'Raut, Devraj'
'Madhuri, P. Lakshmi'
'Rao, D. S. Shankar'
'Ramamurty, Upadrasta'
'Pati, Swapan Kumar'
'Krishna Prasad, S.'
'Maji, Tapas Kumar'

_publ_section_title
;
 Reversible Polymorphism, Liquid Crystallinity, and Stimuli-Responsive
 Luminescence in a Bola-amphiphilic \p-System: Structure-Property
 Correlations Through Nanoindentation and DFT Calculations.
;
_journal_issue 20
_journal_name_full 'The journal of physical chemistry letters'
_journal_page_first 4086
_journal_page_last 4092
_journal_paper_doi 10.1021/acs.jpclett.6b01891
_journal_volume 7
_journal_year 2016
_chemical_formula_sum 'C60 H86 O6'
_chemical_formula_weight 903.29
_space_group_IT_number 2
_space_group_name_Hall '-P 1'
_space_group_name_H-M_alt 'P -1'
_symmetry_cell_setting triclinic
_symmetry_space_group_name_H-M 'P -1'
_atom_sites_solution_hydrogens geom
_atom_sites_solution_primary direct
_atom_sites_solution_secondary difmap
_audit_creation_method SHELXL-97
_cell_angle_alpha 76.848(2)
_cell_angle_beta 83.218(2)
_cell_angle_gamma 89.785(3)
_cell_formula_units_Z 1
_cell_length_a 5.6873(4)
_cell_length_b 11.0563(9)
_cell_length_c 21.3282(17)
_cell_measurement_reflns_used 68242
_cell_measurement_temperature 110(2)
_cell_measurement_theta_max 25.00
_cell_measurement_theta_min 1.9
_cell_volume 1296.44(17)
_computing_cell_refinement 'Bruker SAINT'
_computing_data_collection 'Bruker APEX2'
_computing_data_reduction 'Bruker SAINT  A'
_computing_molecular_graphics 'Bruker SHELXTL'
_computing_publication_material 'Bruker SHELXTL'
_computing_structure_refinement 'SHELXL-97 (Sheldrick, 2008)'
_computing_structure_solution 'SHELXS-97 (Sheldrick, 2008)'
_diffrn_ambient_temperature 110(2)
_diffrn_measured_fraction_theta_full 0.966
_diffrn_measured_fraction_theta_max 0.966
_diffrn_measurement_device_type 'Bruker APEX-II CCD'
_diffrn_measurement_method '\f and \w scans'
_diffrn_radiation_monochromator graphite
_diffrn_radiation_source 'fine-focus sealed tube'
_diffrn_radiation_type MoK\a
_diffrn_radiation_wavelength 0.71073
_diffrn_reflns_av_R_equivalents 0.0288
_diffrn_reflns_av_sigmaI/netI 0.0610
_diffrn_reflns_limit_h_max 5
_diffrn_reflns_limit_h_min -6
_diffrn_reflns_limit_k_max 9
_diffrn_reflns_limit_k_min -13
_diffrn_reflns_limit_l_max 24
_diffrn_reflns_limit_l_min -25
_diffrn_reflns_number 7568
_diffrn_reflns_theta_full 25.00
_diffrn_reflns_theta_max 25.00
_diffrn_reflns_theta_min 0.99
_exptl_absorpt_coefficient_mu 0.072
_exptl_absorpt_correction_T_max 0.9942
_exptl_absorpt_correction_T_min 0.9892
_exptl_absorpt_correction_type empirical
_exptl_absorpt_process_details SADABS
_exptl_crystal_colour green
_exptl_crystal_density_diffrn 1.157
_exptl_crystal_density_method 'not measured'
_exptl_crystal_description needle
_exptl_crystal_F_000 494
_exptl_crystal_size_max 0.15
_exptl_crystal_size_mid 0.10
_exptl_crystal_size_min 0.08
_refine_diff_density_max 0.374
_refine_diff_density_min -0.470
_refine_diff_density_rms 0.106
_refine_ls_extinction_method none
_refine_ls_goodness_of_fit_ref 1.067
_refine_ls_hydrogen_treatment noref
_refine_ls_matrix_type full
_refine_ls_number_parameters 298
_refine_ls_number_reflns 4407
_refine_ls_number_restraints 0
_refine_ls_restrained_S_all 1.067
_refine_ls_R_factor_all 0.0985
_refine_ls_R_factor_gt 0.0542
_refine_ls_shift/su_max 0.000
_refine_ls_shift/su_mean 0.000
_refine_ls_structure_factor_coef Fsqd
_refine_ls_weighting_details 'calc w=1/[\s^2^(Fo^2^)+(0.1169P)^2^+0.0000P] where P=(Fo^2^+2Fc^2^)/3'
_refine_ls_weighting_scheme calc
_refine_ls_wR_factor_gt 0.1465
_refine_ls_wR_factor_ref 0.2084
_reflns_number_gt 2839
_reflns_number_total 4407
_reflns_threshold_expression >2\s(I)
_cod_data_source_file jz6b01891_si_002.cif
_cod_data_source_block ope_C18_1'
_cod_depositor_comments
;
The following automatic conversions were performed:

data item '_symmetry_cell_setting' value 'Triclinic' was changed to
'triclinic' in accordance with the
/home/saulius/struct/COD-crude-data/automatic-downloads/DataCite-retrospective/ACS/depositions/lib/dictionaries/cif_core.dic
dictionary named 'cif_core.dic' version 2.4.2 last updated on
2011-04-26.

Automatic conversion script
Id: cif_fix_values 6909 2019-04-08 15:41:33Z antanas 
;
_cod_original_sg_symbol_H-M P-1
_cod_database_code 8000351

loop_
_symmetry_equiv_pos_as_xyz
'x, y, z'
'-x, -y, -z'

loop_
_atom_site_label
_atom_site_type_symbol
_atom_site_fract_x
_atom_site_fract_y
_atom_site_fract_z
_atom_site_U_iso_or_equiv
_atom_site_adp_type
_atom_site_occupancy
_atom_site_symmetry_multiplicity
_atom_site_calc_flag
_atom_site_refinement_flags
C1 C 1.0077(5) 0.6926(2) 0.54834(13) 0.0229(7) Uani 1 1 d .
H1A H 1.0079 0.7314 0.5017 0.027 Uiso 1 1 calc R
H1B H 1.1249 0.7379 0.5658 0.027 Uiso 1 1 calc R
C2 C 0.7634(4) 0.6987(2) 0.58435(12) 0.0193(6) Uani 1 1 d .
H2A H 0.7339 0.7859 0.5868 0.023 Uiso 1 1 calc R
H2B H 0.6445 0.6740 0.5590 0.023 Uiso 1 1 calc R
C3 C 0.7267(4) 0.6174(3) 0.65240(12) 0.0195(6) Uani 1 1 d .
H3A H 0.8488 0.6400 0.6775 0.023 Uiso 1 1 calc R
H3B H 0.7498 0.5297 0.6500 0.023 Uiso 1 1 calc R
C4 C 0.4825(4) 0.6285(2) 0.68866(12) 0.0184(6) Uani 1 1 d .
H4A H 0.4656 0.7136 0.6958 0.022 Uiso 1 1 calc R
H4B H 0.3594 0.6146 0.6617 0.022 Uiso 1 1 calc R
C5 C 0.4438(5) 0.5352(3) 0.75374(12) 0.0197(6) Uani 1 1 d .
H5A H 0.4538 0.4505 0.7457 0.024 Uiso 1 1 calc R
H5B H 0.5749 0.5459 0.7788 0.024 Uiso 1 1 calc R
C6 C 0.2111(5) 0.5438(2) 0.79527(12) 0.0191(6) Uani 1 1 d .
H6A H 0.0781 0.5346 0.7705 0.023 Uiso 1 1 calc R
H6B H 0.2017 0.6269 0.8054 0.023 Uiso 1 1 calc R
C7 C 0.1860(5) 0.4443(2) 0.85848(12) 0.0192(6) Uani 1 1 d .
H7A H 0.1970 0.3618 0.8478 0.023 Uiso 1 1 calc R
H7B H 0.3209 0.4538 0.8825 0.023 Uiso 1 1 calc R
C8 C -0.0434(4) 0.4472(2) 0.90298(12) 0.0182(6) Uani 1 1 d .
H8A H -0.0554 0.5295 0.9139 0.022 Uiso 1 1 calc R
H8B H -0.1792 0.4369 0.8794 0.022 Uiso 1 1 calc R
C9 C -0.0603(4) 0.3470(2) 0.96533(12) 0.0192(6) Uani 1 1 d .
H9A H 0.0719 0.3596 0.9897 0.023 Uiso 1 1 calc R
H9B H -0.0412 0.2650 0.9543 0.023 Uiso 1 1 calc R
C10 C -0.2923(5) 0.3456(2) 1.00880(12) 0.0192(6) Uani 1 1 d .
H10A H -0.4244 0.3328 0.9845 0.023 Uiso 1 1 calc R
H10B H -0.3117 0.4278 1.0197 0.023 Uiso 1 1 calc R
C11 C -0.3097(5) 0.2453(2) 1.07172(12) 0.0189(6) Uani 1 1 d .
H11A H -0.2985 0.1628 1.0610 0.023 Uiso 1 1 calc R
H11B H -0.1736 0.2556 1.0952 0.023 Uiso 1 1 calc R
C12 C -0.5379(4) 0.2489(2) 1.11613(12) 0.0188(6) Uani 1 1 d .
H12A H -0.6737 0.2363 1.0930 0.023 Uiso 1 1 calc R
H12B H -0.5513 0.3324 1.1257 0.023 Uiso 1 1 calc R
C13 C -0.5543(4) 0.1516(2) 1.18004(12) 0.0180(6) Uani 1 1 d .
H13A H -0.5411 0.0681 1.1705 0.022 Uiso 1 1 calc R
H13B H -0.4187 0.1643 1.2032 0.022 Uiso 1 1 calc R
C14 C -0.7824(5) 0.1556(2) 1.22421(12) 0.0190(6) Uani 1 1 d .
H14A H -0.9178 0.1422 1.2011 0.023 Uiso 1 1 calc R
H14B H -0.7962 0.2395 1.2333 0.023 Uiso 1 1 calc R
C15 C -0.7997(4) 0.0598(2) 1.28835(13) 0.0196(6) Uani 1 1 d .
H15A H -0.6712 0.0766 1.3130 0.024 Uiso 1 1 calc R
H15B H -0.7756 -0.0238 1.2795 0.024 Uiso 1 1 calc R
C16 C -1.0366(5) 0.0599(3) 1.32982(13) 0.0221(7) Uani 1 1 d .
H16A H -1.0613 0.1441 1.3378 0.027 Uiso 1 1 calc R
H16B H -1.1643 0.0422 1.3052 0.027 Uiso 1 1 calc R
C17 C -1.0584(5) -0.0336(3) 1.39485(13) 0.0259(7) Uani 1 1 d .
H17A H -0.9425 -0.0109 1.4217 0.031 Uiso 1 1 calc R
H17B H -1.0186 -0.1170 1.3875 0.031 Uiso 1 1 calc R
C18 C -1.3059(6) -0.0395(3) 1.43169(15) 0.0422(9) Uani 1 1 d .
H18A H -1.3108 -0.1006 1.4731 0.063 Uiso 1 1 calc R
H18B H -1.4209 -0.0640 1.4058 0.063 Uiso 1 1 calc R
H18C H -1.3451 0.0424 1.4398 0.063 Uiso 1 1 calc R
C19 C 2.3106(5) 0.9274(2) 0.08152(12) 0.0172(6) Uani 1 1 d .
C20 C 2.1699(4) 0.8709(2) 0.14407(12) 0.0151(6) Uani 1 1 d .
C21 C 2.2671(5) 0.7722(2) 0.18571(12) 0.0180(6) Uani 1 1 d .
H21 H 2.4184 0.7427 0.1731 0.022 Uiso 1 1 calc R
C22 C 2.1439(5) 0.7175(2) 0.24508(13) 0.0202(6) Uani 1 1 d .
H22 H 2.2118 0.6508 0.2731 0.024 Uiso 1 1 calc R
C23 C 1.9208(5) 0.7588(2) 0.26443(12) 0.0172(6) Uani 1 1 d .
C24 C 1.8232(4) 0.8577(2) 0.22261(12) 0.0177(6) Uani 1 1 d .
H24 H 1.6713 0.8868 0.2350 0.021 Uiso 1 1 calc R
C25 C 1.9477(5) 0.9130(2) 0.16332(12) 0.0187(6) Uani 1 1 d .
H25 H 1.8809 0.9804 0.1354 0.022 Uiso 1 1 calc R
C26 C 1.7989(5) 0.6981(2) 0.32617(12) 0.0168(6) Uani 1 1 d .
C27 C 1.7125(5) 0.6393(3) 0.37834(13) 0.0193(6) Uani 1 1 d .
C28 C 1.6072(4) 0.5699(2) 0.44009(12) 0.0163(6) Uani 1 1 d .
C29 C 1.3897(5) 0.6052(3) 0.46807(13) 0.0193(6) Uani 1 1 d .
H29 H 1.3146 0.6769 0.4463 0.023 Uiso 1 1 calc R
C30 C 1.2829(5) 0.5364(2) 0.52743(12) 0.0174(6) Uani 1 1 d .
O1 O 2.5091(3) 0.89161(17) 0.06555(9) 0.0239(5) Uani 1 1 d .
O2 O 2.2063(3) 1.01966(17) 0.04483(8) 0.0235(5) Uani 1 1 d .
H2 H 2.2959 1.0478 0.0104 0.035 Uiso 1 1 calc R
O3 O 1.0679(3) 0.56371(16) 0.55687(8) 0.0209(5) Uani 1 1 d .

loop_
_atom_site_aniso_label
_atom_site_aniso_U_11
_atom_site_aniso_U_22
_atom_site_aniso_U_33
_atom_site_aniso_U_23
_atom_site_aniso_U_13
_atom_site_aniso_U_12
C1 0.0240(15) 0.0204(15) 0.0212(16) -0.0005(12) 0.0015(12) 0.0022(12)
C2 0.0175(14) 0.0243(15) 0.0140(15) -0.0012(12) 0.0003(11) 0.0013(12)
C3 0.0193(15) 0.0250(15) 0.0133(15) -0.0024(12) -0.0012(11) 0.0045(12)
C4 0.0179(14) 0.0214(15) 0.0134(15) 0.0003(12) -0.0003(11) -0.0002(12)
C5 0.0193(14) 0.0254(15) 0.0127(15) -0.0013(12) -0.0011(12) 0.0041(12)
C6 0.0196(15) 0.0221(15) 0.0143(15) -0.0027(12) -0.0002(12) 0.0031(12)
C7 0.0198(15) 0.0218(15) 0.0143(15) -0.0011(12) -0.0015(12) 0.0040(12)
C8 0.0184(14) 0.0201(15) 0.0145(15) -0.0011(12) -0.0018(11) 0.0029(11)
C9 0.0186(14) 0.0226(15) 0.0152(15) -0.0025(12) -0.0014(12) 0.0037(12)
C10 0.0206(15) 0.0215(15) 0.0134(15) -0.0015(12) 0.0014(12) 0.0010(12)
C11 0.0201(15) 0.0213(15) 0.0148(15) -0.0036(12) -0.0010(11) 0.0032(12)
C12 0.0184(14) 0.0208(15) 0.0149(15) -0.0006(12) -0.0003(12) 0.0015(12)
C13 0.0161(14) 0.0194(14) 0.0159(15) -0.0001(12) 0.0001(11) 0.0004(11)
C14 0.0192(14) 0.0192(15) 0.0158(15) 0.0000(12) 0.0010(11) 0.0003(11)
C15 0.0167(14) 0.0226(15) 0.0171(15) -0.0008(12) 0.0006(12) 0.0004(12)
C16 0.0257(15) 0.0222(15) 0.0161(15) -0.0006(12) -0.0009(12) 0.0016(12)
C17 0.0297(17) 0.0275(17) 0.0162(16) 0.0012(13) 0.0029(13) -0.0003(13)
C18 0.043(2) 0.044(2) 0.0265(19) 0.0094(16) 0.0124(15) 0.0069(16)
C19 0.0209(15) 0.0184(14) 0.0108(14) -0.0001(11) -0.0023(11) -0.0019(12)
C20 0.0186(14) 0.0157(14) 0.0097(14) -0.0007(11) -0.0010(11) -0.0033(11)
C21 0.0165(14) 0.0204(15) 0.0143(15) -0.0007(12) 0.0026(11) 0.0017(11)
C22 0.0228(15) 0.0197(15) 0.0144(15) 0.0025(12) 0.0008(12) 0.0040(12)
C23 0.0214(15) 0.0171(14) 0.0121(14) -0.0020(12) -0.0006(11) -0.0026(12)
C24 0.0154(14) 0.0216(15) 0.0141(15) -0.0016(12) 0.0013(11) 0.0007(11)
C25 0.0216(15) 0.0198(15) 0.0122(14) 0.0010(11) -0.0014(11) -0.0011(12)
C26 0.0188(14) 0.0189(14) 0.0118(15) -0.0033(12) 0.0014(12) 0.0009(11)
C27 0.0202(15) 0.0230(15) 0.0142(15) -0.0045(12) 0.0004(12) -0.0021(12)
C28 0.0182(14) 0.0211(15) 0.0090(14) -0.0046(11) 0.0029(11) -0.0049(12)
C29 0.0202(14) 0.0214(15) 0.0145(15) -0.0006(12) -0.0012(12) -0.0016(12)
C30 0.0160(13) 0.0237(15) 0.0119(14) -0.0044(12) 0.0015(11) -0.0041(12)
O1 0.0215(11) 0.0296(11) 0.0146(11) 0.0037(9) 0.0043(8) 0.0039(9)
O2 0.0231(11) 0.0290(11) 0.0112(10) 0.0068(8) 0.0043(8) 0.0018(9)
O3 0.0174(10) 0.0225(11) 0.0192(11) -0.0023(8) 0.0076(8) 0.0008(8)

loop_
_atom_type_symbol
_atom_type_description
_atom_type_scat_dispersion_real
_atom_type_scat_dispersion_imag
_atom_type_scat_source
C C 0.0033 0.0016 'International Tables Vol C Tables 4.2.6.8 and 6.1.1.4'
H H 0.0000 0.0000 'International Tables Vol C Tables 4.2.6.8 and 6.1.1.4'
O O 0.0106 0.0060 'International Tables Vol C Tables 4.2.6.8 and 6.1.1.4'

loop_
_geom_angle_atom_site_label_1
_geom_angle_atom_site_label_2
_geom_angle_atom_site_label_3
_geom_angle
_geom_angle_site_symmetry_1
_geom_angle_site_symmetry_3
O3 C1 C2 107.8(2) . .
O3 C1 H1A 110.1 . .
C2 C1 H1A 110.1 . .
O3 C1 H1B 110.1 . .
C2 C1 H1B 110.1 . .
H1A C1 H1B 108.4 . .
C3 C2 C1 114.7(2) . .
C3 C2 H2A 108.6 . .
C1 C2 H2A 108.6 . .
C3 C2 H2B 108.6 . .
C1 C2 H2B 108.6 . .
H2A C2 H2B 107.6 . .
C2 C3 C4 113.8(2) . .
C2 C3 H3A 108.8 . .
C4 C3 H3A 108.8 . .
C2 C3 H3B 108.8 . .
C4 C3 H3B 108.8 . .
H3A C3 H3B 107.7 . .
C5 C4 C3 111.9(2) . .
C5 C4 H4A 109.2 . .
C3 C4 H4A 109.2 . .
C5 C4 H4B 109.2 . .
C3 C4 H4B 109.2 . .
H4A C4 H4B 107.9 . .
C6 C5 C4 115.9(2) . .
C6 C5 H5A 108.3 . .
C4 C5 H5A 108.3 . .
C6 C5 H5B 108.3 . .
C4 C5 H5B 108.3 . .
H5A C5 H5B 107.4 . .
C5 C6 C7 111.9(2) . .
C5 C6 H6A 109.2 . .
C7 C6 H6A 109.2 . .
C5 C6 H6B 109.2 . .
C7 C6 H6B 109.2 . .
H6A C6 H6B 107.9 . .
C8 C7 C6 115.0(2) . .
C8 C7 H7A 108.5 . .
C6 C7 H7A 108.5 . .
C8 C7 H7B 108.5 . .
C6 C7 H7B 108.5 . .
H7A C7 H7B 107.5 . .
C9 C8 C7 113.2(2) . .
C9 C8 H8A 108.9 . .
C7 C8 H8A 108.9 . .
C9 C8 H8B 108.9 . .
C7 C8 H8B 108.9 . .
H8A C8 H8B 107.7 . .
C8 C9 C10 113.7(2) . .
C8 C9 H9A 108.8 . .
C10 C9 H9A 108.8 . .
C8 C9 H9B 108.8 . .
C10 C9 H9B 108.8 . .
H9A C9 H9B 107.7 . .
C9 C10 C11 113.9(2) . .
C9 C10 H10A 108.8 . .
C11 C10 H10A 108.8 . .
C9 C10 H10B 108.8 . .
C11 C10 H10B 108.8 . .
H10A C10 H10B 107.7 . .
C12 C11 C10 113.3(2) . .
C12 C11 H11A 108.9 . .
C10 C11 H11A 108.9 . .
C12 C11 H11B 108.9 . .
C10 C11 H11B 108.9 . .
H11A C11 H11B 107.7 . .
C11 C12 C13 113.8(2) . .
C11 C12 H12A 108.8 . .
C13 C12 H12A 108.8 . .
C11 C12 H12B 108.8 . .
C13 C12 H12B 108.8 . .
H12A C12 H12B 107.7 . .
C14 C13 C12 113.6(2) . .
C14 C13 H13A 108.8 . .
C12 C13 H13A 108.8 . .
C14 C13 H13B 108.8 . .
C12 C13 H13B 108.8 . .
H13A C13 H13B 107.7 . .
C13 C14 C15 114.1(2) . .
C13 C14 H14A 108.7 . .
C15 C14 H14A 108.7 . .
C13 C14 H14B 108.7 . .
C15 C14 H14B 108.7 . .
H14A C14 H14B 107.6 . .
C14 C15 C16 113.0(2) . .
C14 C15 H15A 109.0 . .
C16 C15 H15A 109.0 . .
C14 C15 H15B 109.0 . .
C16 C15 H15B 109.0 . .
H15A C15 H15B 107.8 . .
C17 C16 C15 114.4(2) . .
C17 C16 H16A 108.7 . .
C15 C16 H16A 108.7 . .
C17 C16 H16B 108.7 . .
C15 C16 H16B 108.7 . .
H16A C16 H16B 107.6 . .
C16 C17 C18 112.6(2) . .
C16 C17 H17A 109.1 . .
C18 C17 H17A 109.1 . .
C16 C17 H17B 109.1 . .
C18 C17 H17B 109.1 . .
H17A C17 H17B 107.8 . .
C17 C18 H18A 109.5 . .
C17 C18 H18B 109.5 . .
H18A C18 H18B 109.5 . .
C17 C18 H18C 109.5 . .
H18A C18 H18C 109.5 . .
H18B C18 H18C 109.5 . .
O1 C19 O2 123.2(2) . .
O1 C19 C20 122.4(2) . .
O2 C19 C20 114.4(2) . .
C25 C20 C21 119.2(2) . .
C25 C20 C19 122.8(2) . .
C21 C20 C19 118.0(2) . .
C22 C21 C20 120.2(3) . .
C22 C21 H21 119.9 . .
C20 C21 H21 119.9 . .
C21 C22 C23 120.9(3) . .
C21 C22 H22 119.6 . .
C23 C22 H22 119.6 . .
C22 C23 C24 118.9(2) . .
C22 C23 C26 118.7(2) . .
C24 C23 C26 122.3(2) . .
C25 C24 C23 120.2(2) . .
C25 C24 H24 119.9 . .
C23 C24 H24 119.9 . .
C24 C25 C20 120.7(3) . .
C24 C25 H25 119.6 . .
C20 C25 H25 119.6 . .
C27 C26 C23 174.1(3) . .
C26 C27 C28 179.4(3) . .
C29 C28 C30 119.4(2) . 2_866
C29 C28 C27 120.2(3) . .
C30 C28 C27 120.4(2) 2_866 .
C30 C29 C28 120.6(3) . .
C30 C29 H29 119.7 . .
C28 C29 H29 119.7 . .
O3 C30 C29 123.8(3) . .
O3 C30 C28 116.2(2) . 2_866
C29 C30 C28 120.0(3) . 2_866
C19 O2 H2 109.5 . .
C30 O3 C1 117.8(2) . .

loop_
_geom_bond_atom_site_label_1
_geom_bond_atom_site_label_2
_geom_bond_distance
_geom_bond_site_symmetry_2
C1 O3 1.441(3) .
C1 C2 1.515(3) .
C1 H1A 0.9900 .
C1 H1B 0.9900 .
C2 C3 1.515(3) .
C2 H2A 0.9900 .
C2 H2B 0.9900 .
C3 C4 1.526(3) .
C3 H3A 0.9900 .
C3 H3B 0.9900 .
C4 C5 1.522(3) .
C4 H4A 0.9900 .
C4 H4B 0.9900 .
C5 C6 1.519(3) .
C5 H5A 0.9900 .
C5 H5B 0.9900 .
C6 C7 1.526(4) .
C6 H6A 0.9900 .
C6 H6B 0.9900 .
C7 C8 1.525(3) .
C7 H7A 0.9900 .
C7 H7B 0.9900 .
C8 C9 1.518(3) .
C8 H8A 0.9900 .
C8 H8B 0.9900 .
C9 C10 1.519(3) .
C9 H9A 0.9900 .
C9 H9B 0.9900 .
C10 C11 1.527(3) .
C10 H10A 0.9900 .
C10 H10B 0.9900 .
C11 C12 1.520(3) .
C11 H11A 0.9900 .
C11 H11B 0.9900 .
C12 C13 1.526(3) .
C12 H12A 0.9900 .
C12 H12B 0.9900 .
C13 C14 1.517(3) .
C13 H13A 0.9900 .
C13 H13B 0.9900 .
C14 C15 1.521(3) .
C14 H14A 0.9900 .
C14 H14B 0.9900 .
C15 C16 1.522(4) .
C15 H15A 0.9900 .
C15 H15B 0.9900 .
C16 C17 1.522(4) .
C16 H16A 0.9900 .
C16 H16B 0.9900 .
C17 C18 1.523(4) .
C17 H17A 0.9900 .
C17 H17B 0.9900 .
C18 H18A 0.9800 .
C18 H18B 0.9800 .
C18 H18C 0.9800 .
C19 O1 1.230(3) .
C19 O2 1.322(3) .
C19 C20 1.477(4) .
C20 C25 1.393(4) .
C20 C21 1.399(4) .
C21 C22 1.380(3) .
C21 H21 0.9500 .
C22 C23 1.395(4) .
C22 H22 0.9500 .
C23 C24 1.403(4) .
C23 C26 1.432(3) .
C24 C25 1.383(3) .
C24 H24 0.9500 .
C25 H25 0.9500 .
C26 C27 1.202(4) .
C27 C28 1.428(4) .
C28 C29 1.403(4) .
C28 C30 1.406(4) 2_866
C29 C30 1.391(4) .
C29 H29 0.9500 .
C30 O3 1.372(3) .
C30 C28 1.406(4) 2_866
O2 H2 0.8400 .
